data_4068809
loop_
_publ_author_name
'Lee, John P.'
'Ke, Zhuofeng'
'Ram\'irez, Magaly A.'
'Gunnoe, T. Brent'
'Cundari, Thomas R.'
'Boyle, Paul D.'
'Petersen, Jeffrey L.'

_publ_section_title
;
 Six-, Five-, and Four-Coordinate Ruthenium(II) Hydride Complexes
 Supported byN-Heterocyclic Carbene Ligands: Synthesis, Characterization,
 Fundamental Reactivity, and Catalytic Hydrogenation of Olefins,
 Aldehydes, and Ketones
;
_journal_issue 6
_journal_name_full Organometallics
_journal_page_first 1758
_journal_paper_doi 10.1021/om801111c
_journal_volume 28
_journal_year 2009
_chemical_formula_sum 'C85 H79 B F24 N6 O Ru'
_chemical_formula_weight 1768.42
_chemical_name_systematic
; 
 ? 
;
_space_group_IT_number 14
_symmetry_cell_setting monoclinic
_symmetry_space_group_name_Hall '-P 2yn'
_symmetry_space_group_name_H-M 'P 1 21/n 1'
_atom_sites_solution_hydrogens geom
_atom_sites_solution_primary direct
_atom_sites_solution_secondary difmap
_audit_creation_method SHELXL-97
_cell_angle_alpha 90.00
_cell_angle_beta 97.565(1)
_cell_angle_gamma 90.00
_cell_formula_units_Z 4
_cell_length_a 16.5354(10)
_cell_length_b 24.4315(15)
_cell_length_c 21.5477(12)
_cell_measurement_reflns_used 7672
_cell_measurement_temperature 293(2)
_cell_measurement_theta_max 27.46
_cell_measurement_theta_min 2.29
_cell_volume 8629.2(9)
_computing_structure_refinement 'SHELXL-97 (Sheldrick, 1997)'
_computing_structure_solution 'SHELXS-97 (Sheldrick, 1990)'
_diffrn_ambient_temperature 293(2)
_diffrn_measured_fraction_theta_full 0.986
_diffrn_measured_fraction_theta_max 0.986
_diffrn_radiation_monochromator graphite
_diffrn_radiation_source 'fine-focus sealed tube'
_diffrn_radiation_type MoK\a
_diffrn_radiation_wavelength 0.71073
_diffrn_reflns_av_R_equivalents 0.0592
_diffrn_reflns_av_sigmaI/netI 0.0789
_diffrn_reflns_limit_h_max 21
_diffrn_reflns_limit_h_min -20
_diffrn_reflns_limit_k_max 31
_diffrn_reflns_limit_k_min -31
_diffrn_reflns_limit_l_max 27
_diffrn_reflns_limit_l_min -24
_diffrn_reflns_number 59784
_diffrn_reflns_theta_full 27.48
_diffrn_reflns_theta_max 27.48
_diffrn_reflns_theta_min 1.46
_diffrn_standards_decay_% none
_exptl_absorpt_coefficient_mu 0.281
_exptl_absorpt_correction_type semi-empirical
_exptl_absorpt_process_details SADABS
_exptl_crystal_colour colorless
_exptl_crystal_density_diffrn 1.361
_exptl_crystal_density_method 'not measured'
_exptl_crystal_F_000 3616
_exptl_crystal_size_max 0.40
_exptl_crystal_size_mid 0.14
_exptl_crystal_size_min 0.12
_refine_diff_density_max 0.624
_refine_diff_density_min -0.490
_refine_diff_density_rms 0.062
_refine_ls_extinction_method none
_refine_ls_goodness_of_fit_ref 1.011
_refine_ls_hydrogen_treatment mixed
_refine_ls_matrix_type full
_refine_ls_number_parameters 1169
_refine_ls_number_reflns 19522
_refine_ls_number_restraints 24
_refine_ls_restrained_S_all 6.383
_refine_ls_R_factor_all 0.0916
_refine_ls_R_factor_gt 0.0548
_refine_ls_shift/su_max 0.040
_refine_ls_shift/su_mean 0.001
_refine_ls_structure_factor_coef Fsqd
_refine_ls_weighting_details 'calc w=1/[\s^2^(Fo^2^)+(0.0807P)^2^+2.2602P] where P=(Fo^2^+2Fc^2^)/3'
_refine_ls_weighting_scheme calc
_refine_ls_wR_factor_gt 0.1425
_refine_ls_wR_factor_ref 0.1658
_reflns_number_gt 12857
_reflns_number_total 19522
_reflns_threshold_expression >2sigma(I)
_cod_data_source_file om801111c_si_001.cif
_cod_data_source_block '[(IMes)2Ru(H)(CO)(CNtBu)2][BAr4]'
_cod_original_sg_symbol_H-M P21/n
_cod_database_code 4068809

loop_
_symmetry_equiv_pos_as_xyz
'x, y, z'
'-x+1/2, y+1/2, -z+1/2'
'-x, -y, -z'
'x-1/2, -y-1/2, z-1/2'

loop_
_atom_site_label
_atom_site_type_symbol
_atom_site_fract_x
_atom_site_fract_y
_atom_site_fract_z
_atom_site_U_iso_or_equiv
_atom_site_adp_type
_atom_site_occupancy
_atom_site_symmetry_multiplicity
_atom_site_calc_flag
_atom_site_refinement_flags
_atom_site_disorder_assembly
_atom_site_disorder_group
Ru1 Ru 0.28822(9) 0.86250(6) 0.09654(6) 0.0413(5) Uani 1 1 d . . .
H1 H 0.390(12) 0.866(7) 0.097(8) 0.05(5) Uiso 1 1 d . . .
O1 O 0.2693(16) 0.9430(8) -0.0107(8) 0.105(7) Uani 1 1 d . . .
N1 N 0.2937(11) 0.7852(7) -0.0200(7) 0.054(4) Uani 1 1 d . . .
N2 N 0.3260(11) 0.7389(7) 0.0635(7) 0.056(4) Uani 1 1 d . . .
N3 N 0.3740(11) 0.9574(7) 0.1771(8) 0.057(4) Uani 1 1 d . . .
N4 N 0.2444(11) 0.9702(7) 0.1704(8) 0.055(4) Uani 1 1 d . . .
N5 N 0.0992(11) 0.8320(8) 0.0894(9) 0.065(5) Uani 1 1 d . . .
N6 N 0.3016(12) 0.8138(8) 0.2348(7) 0.064(5) Uani 1 1 d . . .
C1 C 0.3029(11) 0.7908(8) 0.0444(8) 0.046(4) Uani 1 1 d . . .
C2 C 0.3090(17) 0.7318(10) -0.0380(10) 0.075(7) Uani 1 1 d . . .
H2 H 0.3054 0.7187 -0.0788 0.090 Uiso 1 1 calc R . .
C3 C 0.3295(18) 0.7036(10) 0.0136(11) 0.077(7) Uani 1 1 d . . .
H3 H 0.3438 0.6668 0.0162 0.093 Uiso 1 1 calc R . .
C4 C 0.2795(15) 0.8263(9) -0.0678(8) 0.059(5) Uani 1 1 d . . .
C5 C 0.3466(17) 0.8536(10) -0.0852(10) 0.069(6) Uani 1 1 d . . .
C6 C 0.333(2) 0.8898(12) -0.1360(12) 0.090(9) Uani 1 1 d . . .
H6 H 0.3763 0.9099 -0.1476 0.108 Uiso 1 1 calc R . .
C7 C 0.256(3) 0.8964(12) -0.1693(12) 0.096(11) Uani 1 1 d . . .
C8 C 0.193(2) 0.8683(12) -0.1507(12) 0.091(9) Uani 1 1 d . . .
H8 H 0.1408 0.8731 -0.1728 0.109 Uiso 1 1 calc R . .
C9 C 0.2016(17) 0.8322(11) -0.0997(10) 0.073(7) Uani 1 1 d . . .
C10 C 0.4304(19) 0.8463(14) -0.0512(15) 0.097(9) Uani 1 1 d . . .
H10A H 0.4356 0.8667 -0.0128 0.146 Uiso 1 1 calc R . .
H10B H 0.4697 0.8593 -0.0767 0.146 Uiso 1 1 calc R . .
H10C H 0.4399 0.8082 -0.0421 0.146 Uiso 1 1 calc R . .
C11 C 0.245(3) 0.9337(15) -0.2265(13) 0.150(19) Uani 1 1 d . . .
H11A H 0.2469 0.9123 -0.2636 0.225 Uiso 1 1 calc R . .
H11B H 0.2879 0.9604 -0.2228 0.225 Uiso 1 1 calc R . .
H11C H 0.1932 0.9520 -0.2290 0.225 Uiso 1 1 calc R . .
C12 C 0.1316(19) 0.8002(16) -0.0812(14) 0.107(10) Uani 1 1 d . . .
H12A H 0.1367 0.7625 -0.0928 0.161 Uiso 1 1 calc R . .
H12B H 0.0813 0.8147 -0.1021 0.161 Uiso 1 1 calc R . .
H12C H 0.1317 0.8027 -0.0367 0.161 Uiso 1 1 calc R . .
C13 C 0.3513(14) 0.7169(8) 0.1256(9) 0.056(5) Uani 1 1 d . . .
C14 C 0.4338(16) 0.7168(11) 0.1483(12) 0.075(7) Uani 1 1 d . . .
C15 C 0.4571(18) 0.6855(12) 0.2011(14) 0.090(8) Uani 1 1 d . . .
H15 H 0.5119 0.6851 0.2177 0.108 Uiso 1 1 calc R . .
C16 C 0.403(2) 0.6547(12) 0.2303(14) 0.091(9) Uani 1 1 d . . .
C17 C 0.3224(19) 0.6571(10) 0.2064(12) 0.080(7) Uani 1 1 d . . .
H17 H 0.2851 0.6373 0.2261 0.096 Uiso 1 1 calc R . .
C18 C 0.2938(15) 0.6880(8) 0.1540(10) 0.061(5) Uani 1 1 d . . .
C19 C 0.4945(19) 0.7475(15) 0.1162(16) 0.108(10) Uani 1 1 d . . .
H19A H 0.4990 0.7307 0.0765 0.161 Uiso 1 1 calc R . .
H19B H 0.5467 0.7468 0.1417 0.161 Uiso 1 1 calc R . .
H19C H 0.4770 0.7848 0.1097 0.161 Uiso 1 1 calc R . .
C20 C 0.432(3) 0.6185(16) 0.2865(17) 0.141(16) Uani 1 1 d . . .
H20A H 0.3894 0.5939 0.2940 0.211 Uiso 1 1 calc R . .
H20B H 0.4468 0.6410 0.3227 0.211 Uiso 1 1 calc R . .
H20C H 0.4790 0.5979 0.2781 0.211 Uiso 1 1 calc R . .
C21 C 0.2053(16) 0.6904(11) 0.1289(13) 0.080(7) Uani 1 1 d . . .
H21A H 0.1755 0.6657 0.1522 0.120 Uiso 1 1 calc R . .
H21B H 0.1980 0.6800 0.0856 0.120 Uiso 1 1 calc R . .
H21C H 0.1855 0.7270 0.1330 0.120 Uiso 1 1 calc R . .
C22 C 0.3013(11) 0.9358(8) 0.1495(8) 0.046(4) Uani 1 1 d . . .
C23 C 0.3611(17) 1.0012(10) 0.2158(12) 0.077(7) Uani 1 1 d D . .
H23 H 0.4011 1.0211 0.2405 0.092 Uiso 1 1 calc R . .
C24 C 0.2814(16) 1.0093(10) 0.2110(11) 0.074(7) Uani 1 1 d . . .
H24 H 0.2551 1.0363 0.2312 0.089 Uiso 1 1 calc R . .
C25 C 0.4552(13) 0.9483(9) 0.1614(10) 0.060(5) Uani 1 1 d . . .
C26 C 0.5091(15) 0.9133(11) 0.1969(12) 0.075(7) Uani 1 1 d . . .
C27 C 0.5882(16) 0.9093(13) 0.1825(15) 0.087(8) Uani 1 1 d . . .
H27 H 0.6246 0.8857 0.2056 0.105 Uiso 1 1 calc R . .
C28 C 0.6144(17) 0.9395(13) 0.1346(15) 0.088(8) Uani 1 1 d . . .
C29 C 0.5600(18) 0.9748(13) 0.1014(13) 0.086(8) Uani 1 1 d . . .
H29 H 0.5775 0.9958 0.0697 0.103 Uiso 1 1 calc R . .
C30 C 0.4799(15) 0.9802(11) 0.1136(11) 0.070(6) Uani 1 1 d . . .
C31 C 0.485(2) 0.8812(17) 0.2511(16) 0.119(13) Uani 1 1 d . . .
H31A H 0.4409 0.8994 0.2673 0.178 Uiso 1 1 calc R . .
H31B H 0.5308 0.8786 0.2834 0.178 Uiso 1 1 calc R . .
H31C H 0.4681 0.8452 0.2373 0.178 Uiso 1 1 calc R . .
C32 C 0.7017(19) 0.9350(17) 0.1212(19) 0.129(14) Uani 1 1 d . . .
H32A H 0.7381 0.9421 0.1588 0.193 Uiso 1 1 calc R . .
H32B H 0.7111 0.9613 0.0898 0.193 Uiso 1 1 calc R . .
H32C H 0.7113 0.8988 0.1065 0.193 Uiso 1 1 calc R . .
C33 C 0.4227(19) 1.0210(14) 0.0781(15) 0.103(10) Uani 1 1 d . . .
H33A H 0.4512 1.0409 0.0492 0.155 Uiso 1 1 calc R . .
H33B H 0.4032 1.0461 0.1070 0.155 Uiso 1 1 calc R . .
H33C H 0.3773 1.0020 0.0554 0.155 Uiso 1 1 calc R . .
C34 C 0.1571(13) 0.9745(8) 0.1493(10) 0.057(5) Uani 1 1 d . . .
C35 C 0.1323(15) 1.0090(10) 0.0997(11) 0.068(6) Uani 1 1 d . . .
C36 C 0.0493(18) 1.0176(11) 0.0842(14) 0.085(8) Uani 1 1 d . . .
H36 H 0.0316 1.0393 0.0497 0.102 Uiso 1 1 calc R . .
C37 C -0.0071(18) 0.9959(13) 0.1170(17) 0.092(9) Uani 1 1 d . . .
C38 C 0.0207(18) 0.9637(13) 0.1682(15) 0.088(9) Uani 1 1 d . . .
H38 H -0.0170 0.9493 0.1922 0.106 Uiso 1 1 calc R . .
C39 C 0.1032(15) 0.9519(10) 0.1853(12) 0.070(6) Uani 1 1 d . . .
C40 C 0.192(2) 1.0410(12) 0.0667(14) 0.093(9) Uani 1 1 d . . .
H40A H 0.1632 1.0689 0.0413 0.140 Uiso 1 1 calc R . .
H40B H 0.2182 1.0168 0.0406 0.140 Uiso 1 1 calc R . .
H40C H 0.2320 1.0576 0.0971 0.140 Uiso 1 1 calc R . .
C41 C -0.098(2) 1.0055(17) 0.101(2) 0.147(17) Uani 1 1 d . . .
H41A H -0.1227 1.0086 0.1388 0.220 Uiso 1 1 calc R . .
H41B H -0.1223 0.9753 0.0766 0.220 Uiso 1 1 calc R . .
H41C H -0.1073 1.0387 0.0771 0.220 Uiso 1 1 calc R . .
C42 C 0.133(2) 0.9173(14) 0.2413(13) 0.098(9) Uani 1 1 d . . .
H42A H 0.1655 0.8879 0.2288 0.147 Uiso 1 1 calc R . .
H42B H 0.0869 0.9027 0.2587 0.147 Uiso 1 1 calc R . .
H42C H 0.1649 0.9394 0.2721 0.147 Uiso 1 1 calc R . .
C43 C 0.1659(13) 0.8471(8) 0.0923(9) 0.050(4) Uani 1 1 d . . .
C44 C 0.0144(14) 0.8135(10) 0.0845(14) 0.077(7) Uani 1 1 d . . .
C45 C 0.0090(18) 0.7578(12) 0.0533(19) 0.110(11) Uani 1 1 d . . .
H45A H 0.0269 0.7606 0.0128 0.166 Uiso 1 1 calc R . .
H45B H -0.0465 0.7452 0.0487 0.166 Uiso 1 1 calc R . .
H45C H 0.0431 0.7324 0.0786 0.166 Uiso 1 1 calc R . .
C46 C -0.008(2) 0.8106(17) 0.1505(18) 0.134(14) Uani 1 1 d . . .
H46A H 0.0226 0.7822 0.1734 0.200 Uiso 1 1 calc R . .
H46B H -0.0655 0.8027 0.1486 0.200 Uiso 1 1 calc R . .
H46C H 0.0034 0.8450 0.1712 0.200 Uiso 1 1 calc R . .
C47 C -0.0359(19) 0.8554(13) 0.044(2) 0.122(14) Uani 1 1 d . . .
H47A H -0.0277 0.8910 0.0626 0.183 Uiso 1 1 calc R . .
H47B H -0.0926 0.8459 0.0406 0.183 Uiso 1 1 calc R . .
H47C H -0.0190 0.8558 0.0030 0.183 Uiso 1 1 calc R . .
C48 C 0.3010(13) 0.8263(8) 0.1832(9) 0.052(5) Uani 1 1 d . . .
C49 C 0.298(2) 0.7978(12) 0.3002(10) 0.083(8) Uani 1 1 d . . .
C50 C 0.223(2) 0.7604(16) 0.2978(14) 0.120(13) Uani 1 1 d . . .
H50A H 0.2213 0.7443 0.3383 0.180 Uiso 1 1 calc R . .
H50B H 0.2265 0.7320 0.2675 0.180 Uiso 1 1 calc R . .
H50C H 0.1743 0.7814 0.2861 0.180 Uiso 1 1 calc R . .
C51 C 0.376(2) 0.7684(15) 0.3241(13) 0.111(11) Uani 1 1 d . . .
H51A H 0.4214 0.7930 0.3237 0.167 Uiso 1 1 calc R . .
H51B H 0.3830 0.7375 0.2977 0.167 Uiso 1 1 calc R . .
H51C H 0.3740 0.7560 0.3662 0.167 Uiso 1 1 calc R . .
C52 C 0.288(3) 0.8493(14) 0.3384(12) 0.117(13) Uani 1 1 d . . .
H52A H 0.3323 0.8740 0.3339 0.176 Uiso 1 1 calc R . .
H52B H 0.2895 0.8397 0.3817 0.176 Uiso 1 1 calc R . .
H52C H 0.2373 0.8666 0.3237 0.176 Uiso 1 1 calc R . .
C53 C 0.2766(16) 0.9090(9) 0.0268(10) 0.065(6) Uani 1 1 d . . .
B1 B 0.2493(15) 0.8793(10) 0.5571(11) 0.051(5) Uani 1 1 d . . .
C54 C 0.3109(13) 0.9078(8) 0.5128(8) 0.053(5) Uani 1 1 d . . .
C55 C 0.2841(14) 0.9535(9) 0.4761(9) 0.058(5) Uani 1 1 d . . .
H55 H 0.2322 0.9675 0.4783 0.070 Uiso 1 1 calc R . .
C56 C 0.3330(15) 0.9785(9) 0.4366(9) 0.061(6) Uani 1 1 d . . .
C57 C 0.4100(16) 0.9589(10) 0.4319(10) 0.068(6) Uani 1 1 d . . .
H57 H 0.4429 0.9760 0.4059 0.082 Uiso 1 1 calc R . .
C58 C 0.4377(14) 0.9134(10) 0.4663(9) 0.063(5) Uani 1 1 d . . .
C59 C 0.3874(14) 0.8880(9) 0.5055(9) 0.057(5) Uani 1 1 d . . .
H59 H 0.4063 0.8568 0.5274 0.069 Uiso 1 1 calc R . .
C60 C 0.298(2) 1.0267(11) 0.3990(12) 0.080(7) Uani 1 1 d . . .
C61 C 0.5196(18) 0.8907(15) 0.4616(13) 0.089(8) Uani 1 1 d . . .
C62 C 0.1919(14) 0.9269(8) 0.5837(9) 0.055(5) Uani 1 1 d . . .
C63 C 0.2287(15) 0.9749(9) 0.6079(10) 0.063(6) Uani 1 1 d . . .
H63 H 0.2847 0.9790 0.6083 0.076 Uiso 1 1 calc R . .
C64 C 0.1857(18) 1.0170(10) 0.6315(10) 0.070(6) Uani 1 1 d . . .
C65 C 0.1031(19) 1.0124(10) 0.6316(11) 0.077(7) Uani 1 1 d . . .
H65 H 0.0738 1.0406 0.6469 0.093 Uiso 1 1 calc R . .
C66 C 0.0640(17) 0.9651(11) 0.6085(12) 0.076(7) Uani 1 1 d . . .
C67 C 0.1086(16) 0.9230(9) 0.5860(10) 0.066(6) Uani 1 1 d . . .
H67 H 0.0816 0.8911 0.5721 0.079 Uiso 1 1 calc R . .
C68 C -0.027(2) 0.9614(15) 0.605(2) 0.113(12) Uani 1 1 d . . .
C69 C 0.229(3) 1.0680(13) 0.6542(18) 0.111(12) Uani 1 1 d . . .
C70 C 0.2968(12) 0.8500(8) 0.6207(9) 0.048(4) Uani 1 1 d . . .
C71 C 0.2577(13) 0.8102(8) 0.6527(9) 0.055(5) Uani 1 1 d . . .
H71 H 0.2055 0.7991 0.6360 0.066 Uiso 1 1 calc R . .
C72 C 0.2935(14) 0.7864(9) 0.7082(9) 0.057(5) Uani 1 1 d . . .
C73 C 0.3703(14) 0.8027(9) 0.7353(9) 0.061(5) Uani 1 1 d . . .
H73 H 0.3947 0.7871 0.7725 0.073 Uiso 1 1 calc R . .
C74 C 0.4093(14) 0.8427(10) 0.7058(9) 0.060(5) Uani 1 1 d . A .
C75 C 0.3732(13) 0.8658(8) 0.6499(9) 0.056(5) Uani 1 1 d . . .
H75 H 0.4013 0.8929 0.6313 0.067 Uiso 1 1 calc R . .
C76 C 0.250(2) 0.7429(12) 0.7384(12) 0.083(8) Uani 1 1 d . . .
C77 C 0.4921(19) 0.8615(16) 0.7347(14) 0.089(9) Uani 1 1 d . . .
C78 C 0.1958(13) 0.8343(8) 0.5120(9) 0.050(4) Uani 1 1 d . . .
C79 C 0.1293(13) 0.8489(9) 0.4687(9) 0.055(5) Uani 1 1 d . . .
H79 H 0.1135 0.8854 0.4659 0.066 Uiso 1 1 calc R . .
C80 C 0.0856(13) 0.8114(9) 0.4295(9) 0.057(5) Uani 1 1 d . B .
C81 C 0.1072(14) 0.7571(9) 0.4306(10) 0.063(5) Uani 1 1 d . . .
H81 H 0.0770 0.7317 0.4049 0.075 Uiso 1 1 calc R . .
C82 C 0.1756(14) 0.7412(9) 0.4713(10) 0.062(5) Uani 1 1 d . C .
C83 C 0.2182(14) 0.7791(9) 0.5108(9) 0.057(5) Uani 1 1 d . . .
H83 H 0.2636 0.7674 0.5377 0.068 Uiso 1 1 calc R . .
C84 C 0.0129(16) 0.8297(11) 0.3858(12) 0.080(7) Uani 1 1 d D . .
C85 C 0.204(2) 0.6840(11) 0.4707(15) 0.096(9) Uani 1 1 d D . .
F1 F 0.2367(14) 1.0122(8) 0.3554(8) 0.125(7) Uani 1 1 d . . .
F2 F 0.3522(12) 1.0516(7) 0.3682(8) 0.115(6) Uani 1 1 d . . .
F3 F 0.2680(13) 1.0642(7) 0.4334(8) 0.111(6) Uani 1 1 d . . .
F4 F 0.5595(12) 0.8750(12) 0.5150(11) 0.154(10) Uani 1 1 d . . .
F5 F 0.5173(15) 0.8463(14) 0.4283(14) 0.181(13) Uani 1 1 d . . .
F6 F 0.5682(14) 0.9238(12) 0.4378(15) 0.182(12) Uani 1 1 d . . .
F7 F -0.0580(13) 0.9152(10) 0.5876(16) 0.170(11) Uani 1 1 d . . .
F8 F -0.0507(19) 0.9700(16) 0.6606(16) 0.207(14) Uani 1 1 d . . .
F9 F -0.0655(14) 0.9995(12) 0.5716(17) 0.195(14) Uani 1 1 d . . .
F10 F 0.3045(17) 1.0621(9) 0.6749(15) 0.178(12) Uani 1 1 d . . .
F11 F 0.199(2) 1.0894(13) 0.7016(16) 0.224(17) Uani 1 1 d . . .
F12 F 0.224(2) 1.1062(10) 0.6151(16) 0.210(16) Uani 1 1 d . . .
F13 F 0.1728(15) 0.7545(12) 0.7417(13) 0.172(12) Uani 1 1 d . . .
F14 F 0.245(3) 0.6986(10) 0.7084(12) 0.217(18) Uani 1 1 d . . .
F15 F 0.2772(14) 0.7320(9) 0.7957(8) 0.139(8) Uani 1 1 d . . .
F16 F 0.544(5) 0.850(11) 0.699(6) 0.17(7) Uani 0.44(15) 1 d P A 1
F17 F 0.511(6) 0.846(7) 0.791(3) 0.12(4) Uani 0.44(15) 1 d P A 1
F18 F 0.490(8) 0.916(4) 0.740(11) 0.18(7) Uani 0.44(15) 1 d P A 1
F16' F 0.492(6) 0.896(7) 0.778(6) 0.18(7) Uani 0.56(15) 1 d P A 2
F17' F 0.538(5) 0.885(5) 0.699(3) 0.12(3) Uani 0.56(15) 1 d P A 2
F18' F 0.541(5) 0.817(4) 0.757(11) 0.20(7) Uani 0.56(15) 1 d P A 2
F19 F -0.033(4) 0.863(3) 0.416(4) 0.12(3) Uani 0.44(9) 1 d PD B 1
F20 F 0.028(5) 0.854(6) 0.337(4) 0.19(6) Uani 0.44(9) 1 d PD B 1
F21 F -0.039(3) 0.790(2) 0.371(3) 0.10(2) Uani 0.44(9) 1 d PD B 1
F19' F -0.006(7) 0.797(3) 0.338(5) 0.23(6) Uani 0.56(9) 1 d PD B 2
F20' F -0.051(4) 0.841(5) 0.412(4) 0.20(6) Uani 0.56(9) 1 d PD B 2
F21' F 0.027(4) 0.8758(18) 0.358(3) 0.096(17) Uani 0.56(9) 1 d PD B 2
F22 F 0.145(3) 0.648(2) 0.476(6) 0.20(7) Uani 0.56(10) 1 d PD C 1
F23 F 0.243(10) 0.672(4) 0.426(4) 0.33(10) Uani 0.56(10) 1 d PD C 1
F24 F 0.252(3) 0.6683(18) 0.522(2) 0.097(17) Uani 0.56(10) 1 d PD C 1
F22' F 0.280(3) 0.679(3) 0.464(5) 0.17(7) Uani 0.44(10) 1 d PD C 2
F23' F 0.186(11) 0.660(3) 0.520(4) 0.26(11) Uani 0.44(10) 1 d PD C 2
F24' F 0.165(4) 0.656(3) 0.425(3) 0.11(3) Uani 0.44(10) 1 d PD C 2

loop_
_atom_site_aniso_label
_atom_site_aniso_U_11
_atom_site_aniso_U_22
_atom_site_aniso_U_33
_atom_site_aniso_U_23
_atom_site_aniso_U_13
_atom_site_aniso_U_12
Ru1 0.0465(9) 0.0362(8) 0.0414(7) -0.0022(6) 0.0067(6) -0.0054(6)
O1 0.19(2) 0.061(11) 0.064(9) 0.012(9) 0.026(12) 0.021(13)
N1 0.073(12) 0.044(9) 0.046(8) -0.005(7) 0.008(8) 0.006(8)
N2 0.072(12) 0.039(9) 0.055(8) -0.001(7) 0.004(8) 0.008(8)
N3 0.056(10) 0.054(10) 0.060(9) -0.012(8) 0.007(8) -0.015(8)
N4 0.058(10) 0.045(9) 0.061(9) -0.014(8) 0.010(8) -0.008(8)
N5 0.052(11) 0.053(11) 0.087(12) 0.000(9) 0.005(9) -0.008(9)
N6 0.086(14) 0.058(11) 0.047(8) 0.002(8) 0.007(8) -0.014(10)
C1 0.046(10) 0.041(10) 0.050(9) -0.001(8) 0.006(8) -0.001(8)
C2 0.11(2) 0.051(13) 0.059(12) -0.010(10) 0.012(13) 0.015(13)
C3 0.11(2) 0.046(13) 0.071(13) -0.008(11) 0.014(14) 0.018(13)
C4 0.087(17) 0.051(12) 0.040(9) -0.006(8) 0.012(10) 0.010(11)
C5 0.091(19) 0.064(15) 0.059(12) -0.005(11) 0.031(12) 0.005(13)
C6 0.14(3) 0.068(17) 0.070(15) 0.000(13) 0.052(18) 0.004(18)
C7 0.17(3) 0.066(18) 0.056(13) 0.007(12) 0.032(18) 0.04(2)
C8 0.12(3) 0.09(2) 0.060(13) 0.003(14) -0.001(15) 0.034(18)
C9 0.090(19) 0.075(17) 0.053(11) -0.006(11) -0.001(12) 0.013(14)
C10 0.09(2) 0.11(2) 0.10(2) -0.006(18) 0.038(17) -0.009(17)
C11 0.29(6) 0.10(3) 0.067(16) 0.026(17) 0.05(2) 0.06(3)
C12 0.08(2) 0.13(3) 0.10(2) 0.00(2) -0.019(17) -0.01(2)
C13 0.068(14) 0.040(11) 0.059(10) 0.003(9) 0.001(10) 0.004(10)
C14 0.069(16) 0.065(15) 0.086(15) 0.012(13) -0.004(13) 0.005(12)
C15 0.074(18) 0.081(19) 0.105(19) 0.020(16) -0.026(15) 0.005(15)
C16 0.11(2) 0.065(16) 0.092(18) 0.026(15) -0.019(17) 0.005(16)
C17 0.11(2) 0.051(13) 0.081(15) 0.015(12) 0.004(15) -0.012(14)
C18 0.075(15) 0.040(11) 0.067(12) 0.002(10) 0.000(11) -0.003(10)
C19 0.070(19) 0.12(3) 0.13(2) 0.03(2) 0.002(18) -0.002(18)
C20 0.17(4) 0.12(3) 0.12(3) 0.06(2) -0.04(3) 0.00(3)
C21 0.078(17) 0.058(15) 0.102(18) 0.003(13) 0.003(14) -0.017(13)
C22 0.048(11) 0.042(10) 0.047(9) 0.000(8) 0.007(8) -0.009(8)
C23 0.076(17) 0.069(16) 0.085(15) -0.033(13) 0.007(13) -0.023(13)
C24 0.078(17) 0.062(15) 0.083(15) -0.035(12) 0.010(13) -0.006(12)
C25 0.053(12) 0.060(13) 0.067(12) -0.012(11) 0.005(10) -0.018(10)
C26 0.063(15) 0.076(17) 0.083(15) 0.000(13) -0.002(12) -0.017(13)
C27 0.058(16) 0.09(2) 0.11(2) -0.016(17) -0.007(15) -0.009(14)
C28 0.063(17) 0.09(2) 0.11(2) -0.036(18) 0.018(16) -0.016(15)
C29 0.073(18) 0.10(2) 0.089(17) -0.011(16) 0.028(15) -0.029(16)
C30 0.058(14) 0.073(16) 0.079(14) -0.002(12) 0.012(12) -0.019(12)
C31 0.09(2) 0.14(3) 0.12(2) 0.06(2) -0.011(19) -0.02(2)
C32 0.068(19) 0.16(4) 0.17(3) -0.06(3) 0.04(2) -0.02(2)
C33 0.09(2) 0.11(2) 0.11(2) 0.043(19) 0.014(17) -0.019(18)
C34 0.056(12) 0.045(11) 0.070(12) -0.016(10) 0.014(10) -0.001(9)
C35 0.070(15) 0.054(13) 0.081(14) -0.009(12) 0.009(12) 0.007(11)
C36 0.080(19) 0.067(17) 0.103(19) -0.014(15) -0.004(16) 0.020(14)
C37 0.066(17) 0.076(19) 0.13(3) -0.036(19) 0.011(18) 0.010(15)
C38 0.069(18) 0.09(2) 0.12(2) -0.038(18) 0.041(17) -0.016(15)
C39 0.067(15) 0.064(15) 0.083(15) -0.017(12) 0.024(12) -0.004(12)
C40 0.12(2) 0.071(18) 0.094(18) 0.013(15) 0.020(17) 0.009(16)
C41 0.07(2) 0.14(3) 0.23(4) -0.06(3) -0.01(2) 0.03(2)
C42 0.11(2) 0.11(2) 0.088(18) -0.004(17) 0.039(17) -0.024(19)
C43 0.055(12) 0.038(10) 0.056(10) -0.006(8) 0.006(9) -0.002(9)
C44 0.050(13) 0.060(15) 0.12(2) -0.006(14) 0.005(13) -0.015(11)
C45 0.070(18) 0.071(19) 0.19(3) -0.02(2) 0.01(2) -0.024(15)
C46 0.11(3) 0.14(3) 0.16(3) -0.01(3) 0.06(3) -0.04(2)
C47 0.066(18) 0.09(2) 0.20(4) -0.01(2) -0.02(2) -0.003(16)
C48 0.058(12) 0.045(11) 0.053(10) -0.005(9) 0.005(9) -0.008(9)
C49 0.12(2) 0.083(19) 0.044(10) 0.009(11) 0.012(13) -0.011(17)
C50 0.15(3) 0.13(3) 0.087(19) 0.024(19) 0.04(2) -0.03(3)
C51 0.15(3) 0.11(3) 0.066(15) 0.021(16) -0.003(18) 0.01(2)
C52 0.18(4) 0.12(3) 0.050(13) -0.016(15) 0.007(17) 0.02(2)
C53 0.096(18) 0.046(12) 0.053(11) -0.005(10) 0.014(11) 0.003(12)
B1 0.055(14) 0.043(12) 0.055(11) 0.004(10) 0.004(10) -0.002(10)
C54 0.067(13) 0.043(11) 0.047(9) 0.000(8) 0.004(9) -0.007(9)
C55 0.070(14) 0.049(12) 0.055(10) 0.006(9) 0.007(10) -0.005(10)
C56 0.080(16) 0.053(13) 0.050(10) 0.005(9) 0.007(10) -0.013(11)
C57 0.081(17) 0.069(15) 0.055(11) 0.002(11) 0.010(11) -0.021(13)
C58 0.063(14) 0.070(15) 0.056(11) 0.000(11) 0.008(10) -0.006(11)
C59 0.066(14) 0.054(12) 0.051(10) 0.001(9) 0.004(10) -0.002(10)
C60 0.11(2) 0.061(16) 0.067(14) 0.015(12) 0.016(15) -0.010(15)
C61 0.077(19) 0.12(3) 0.077(16) 0.009(17) 0.019(15) 0.003(18)
C62 0.070(14) 0.043(11) 0.051(10) 0.007(8) 0.007(9) 0.003(10)
C63 0.074(15) 0.053(13) 0.061(11) -0.001(10) 0.000(11) 0.003(11)
C64 0.093(19) 0.048(13) 0.065(12) -0.002(10) -0.001(12) 0.009(12)
C65 0.10(2) 0.050(14) 0.080(15) -0.002(12) 0.021(15) 0.019(14)
C66 0.082(18) 0.064(15) 0.085(15) 0.004(13) 0.028(14) 0.009(13)
C67 0.081(16) 0.045(12) 0.075(13) 0.002(10) 0.024(12) 0.000(11)
C68 0.10(3) 0.08(2) 0.17(3) 0.00(2) 0.06(3) 0.01(2)
C69 0.14(3) 0.055(18) 0.13(3) -0.033(19) -0.03(2) 0.017(19)
C70 0.057(12) 0.039(10) 0.049(9) 0.000(8) 0.007(8) 0.000(8)
C71 0.059(12) 0.051(12) 0.053(10) 0.002(9) 0.001(9) -0.005(10)
C72 0.068(14) 0.050(12) 0.051(10) 0.006(9) 0.005(9) -0.003(10)
C73 0.071(15) 0.061(13) 0.048(10) 0.002(9) -0.003(10) 0.002(11)
C74 0.061(13) 0.064(13) 0.053(10) -0.009(10) 0.003(10) -0.009(11)
C75 0.063(13) 0.048(12) 0.056(10) -0.005(9) 0.010(9) -0.008(10)
C76 0.11(2) 0.074(18) 0.066(14) 0.014(13) -0.002(14) -0.028(16)
C77 0.073(19) 0.12(3) 0.073(16) -0.001(18) 0.000(14) -0.023(19)
C78 0.059(12) 0.040(10) 0.051(9) 0.003(8) 0.011(9) -0.002(9)
C79 0.060(13) 0.045(11) 0.059(11) 0.007(9) 0.006(10) 0.004(9)
C80 0.056(12) 0.056(13) 0.059(11) 0.009(10) 0.003(9) -0.003(10)
C81 0.067(14) 0.054(13) 0.065(12) 0.000(10) 0.004(11) -0.011(11)
C82 0.070(15) 0.044(12) 0.071(12) 0.001(10) 0.009(11) 0.001(10)
C83 0.063(13) 0.048(12) 0.058(10) 0.003(9) 0.003(10) 0.003(10)
C84 0.076(18) 0.08(2) 0.081(16) 0.012(15) -0.006(14) -0.005(15)
C85 0.13(3) 0.049(16) 0.11(2) -0.002(16) -0.01(2) 0.009(17)
F1 0.151(18) 0.118(15) 0.094(11) 0.039(11) -0.032(11) -0.018(13)
F2 0.139(16) 0.090(12) 0.126(13) 0.050(11) 0.051(12) -0.002(11)
F3 0.163(18) 0.072(11) 0.101(11) 0.025(9) 0.034(11) 0.027(11)
F4 0.083(13) 0.26(3) 0.122(15) 0.039(17) 0.005(12) 0.039(15)
F5 0.109(17) 0.22(3) 0.21(3) -0.11(2) 0.006(17) 0.052(18)
F6 0.100(15) 0.20(3) 0.26(3) 0.10(2) 0.090(18) 0.018(16)
F7 0.091(14) 0.114(18) 0.31(4) -0.05(2) 0.056(18) -0.016(12)
F8 0.15(2) 0.27(4) 0.22(3) -0.05(3) 0.11(2) -0.01(2)
F9 0.083(14) 0.16(2) 0.34(4) 0.10(3) 0.020(19) 0.021(15)
F10 0.15(2) 0.101(16) 0.26(3) -0.074(18) -0.07(2) 0.007(15)
F11 0.28(4) 0.17(3) 0.24(3) -0.15(3) 0.09(3) -0.07(2)
F12 0.28(4) 0.070(14) 0.25(3) 0.026(18) -0.09(3) -0.060(19)
F13 0.104(17) 0.21(3) 0.20(2) 0.12(2) 0.018(16) -0.038(16)
F14 0.43(5) 0.091(16) 0.157(19) -0.029(15) 0.13(3) -0.13(2)
F15 0.160(19) 0.158(19) 0.091(11) 0.063(12) -0.015(11) -0.060(15)
F16 0.05(3) 0.30(19) 0.16(8) -0.10(10) 0.03(4) -0.04(7)
F17 0.09(5) 0.18(10) 0.07(3) 0.01(4) -0.04(3) -0.03(5)
F18 0.14(9) 0.13(6) 0.25(15) -0.02(9) -0.06(10) -0.06(5)
F16' 0.11(6) 0.29(16) 0.15(6) -0.15(9) 0.06(5) -0.11(9)
F17' 0.09(4) 0.17(7) 0.09(3) 0.00(4) 0.02(2) -0.06(4)
F18' 0.10(4) 0.15(6) 0.32(16) 0.07(8) -0.09(7) -0.01(4)
F19 0.09(5) 0.10(4) 0.16(7) -0.02(4) -0.03(4) 0.04(3)
F20 0.08(4) 0.40(17) 0.10(6) 0.13(9) -0.01(4) -0.03(8)
F21 0.06(3) 0.11(4) 0.11(4) 0.00(3) -0.02(3) -0.02(2)
F19' 0.30(11) 0.11(5) 0.21(8) -0.07(5) -0.20(8) 0.07(5)
F20' 0.05(2) 0.39(14) 0.17(7) 0.14(8) 0.02(3) 0.01(5)
F21' 0.10(3) 0.10(3) 0.09(3) 0.04(2) -0.01(2) 0.015(19)
F22 0.14(5) 0.05(2) 0.38(18) 0.04(6) -0.10(8) -0.02(3)
F23 0.7(2) 0.20(9) 0.20(7) 0.09(6) 0.25(11) 0.29(13)
F24 0.10(3) 0.045(19) 0.14(4) 0.02(2) -0.01(2) 0.013(17)
F22' 0.08(4) 0.07(4) 0.33(17) -0.03(6) -0.06(6) 0.03(3)
F23' 0.5(3) 0.07(5) 0.16(8) 0.04(5) 0.02(12) 0.01(12)
F24' 0.12(4) 0.05(3) 0.15(5) -0.06(4) -0.02(4) 0.01(3)

loop_
_atom_type_symbol
_atom_type_description
_atom_type_scat_dispersion_real
_atom_type_scat_dispersion_imag
_atom_type_scat_source
C C 0.0033 0.0016 'International Tables Vol C Tables 4.2.6.8 and 6.1.1.4'
H H 0.0000 0.0000 'International Tables Vol C Tables 4.2.6.8 and 6.1.1.4'
B B 0.0013 0.0007 'International Tables Vol C Tables 4.2.6.8 and 6.1.1.4'
N N 0.0061 0.0033 'International Tables Vol C Tables 4.2.6.8 and 6.1.1.4'
O O 0.0106 0.0060 'International Tables Vol C Tables 4.2.6.8 and 6.1.1.4'
F F 0.0171 0.0103 'International Tables Vol C Tables 4.2.6.8 and 6.1.1.4'
Ru Ru -1.2594 0.8363 'International Tables Vol C Tables 4.2.6.8 and 6.1.1.4'

loop_
_geom_angle_atom_site_label_1
_geom_angle_atom_site_label_2
_geom_angle_atom_site_label_3
_geom_angle
C53 Ru1 C43 94.5(10)
C53 Ru1 C48 168.2(8)
C43 Ru1 C48 86.8(8)
C53 Ru1 C1 94.8(8)
C43 Ru1 C1 90.4(7)
C48 Ru1 C1 97.0(7)
C53 Ru1 C22 85.0(8)
C43 Ru1 C22 102.1(7)
C48 Ru1 C22 83.3(7)
C1 Ru1 C22 167.5(7)
C1 N1 C2 111.9(17)
C1 N1 C4 129.6(16)
C2 N1 C4 118.2(16)
C1 N2 C3 112.4(16)
C1 N2 C13 130.9(16)
C3 N2 C13 116.5(17)
C22 N3 C23 111.1(19)
C22 N3 C25 128.8(17)
C23 N3 C25 118.7(18)
C22 N4 C24 111.2(18)
C22 N4 C34 129.2(15)
C24 N4 C34 119.0(18)
C43 N5 C44 179(2)
C48 N6 C49 177(2)
N2 C1 N1 101.5(15)
N2 C1 Ru1 130.8(13)
N1 C1 Ru1 127.6(14)
C3 C2 N1 106.9(19)
C2 C3 N2 107(2)
C9 C4 C5 123(2)
C9 C4 N1 119(2)
C5 C4 N1 118(2)
C4 C5 C6 117(3)
C4 C5 C10 122(2)
C6 C5 C10 120(3)
C7 C6 C5 121(3)
C8 C7 C6 119(3)
C8 C7 C11 122(4)
C6 C7 C11 119(4)
C7 C8 C9 123(3)
C4 C9 C8 117(3)
C4 C9 C12 121(2)
C8 C9 C12 122(3)
C14 C13 C18 123(2)
C14 C13 N2 118(2)
C18 C13 N2 117.5(19)
C15 C14 C13 116(2)
C15 C14 C19 122(2)
C13 C14 C19 122(2)
C16 C15 C14 123(3)
C17 C16 C15 118(2)
C17 C16 C20 121(3)
C15 C16 C20 121(3)
C16 C17 C18 123(3)
C13 C18 C17 117(2)
C13 C18 C21 121(2)
C17 C18 C21 122(2)
N3 C22 N4 102.7(16)
N3 C22 Ru1 125.4(14)
N4 C22 Ru1 131.6(13)
C24 C23 N3 107(2)
C23 C24 N4 107(2)
C26 C25 C30 121(2)
C26 C25 N3 121(2)
C30 C25 N3 117(2)
C27 C26 C25 118(2)
C27 C26 C31 120(3)
C25 C26 C31 122(2)
C28 C27 C26 122(3)
C29 C28 C27 118(3)
C29 C28 C32 121(3)
C27 C28 C32 120(3)
C28 C29 C30 122(3)
C29 C30 C25 118(3)
C29 C30 C33 121(2)
C25 C30 C33 121(2)
C39 C34 C35 122(2)
C39 C34 N4 119(2)
C35 C34 N4 117.7(19)
C34 C35 C36 118(2)
C34 C35 C40 122(2)
C36 C35 C40 120(3)
C37 C36 C35 123(3)
C36 C37 C38 117(3)
C36 C37 C41 123(4)
C38 C37 C41 119(3)
C37 C38 C39 123(3)
C34 C39 C38 117(3)
C34 C39 C42 121(2)
C38 C39 C42 122(2)
N5 C43 Ru1 171.9(18)
N5 C44 C45 108(2)
N5 C44 C46 107(2)
C45 C44 C46 111(3)
N5 C44 C47 106(2)
C45 C44 C47 111(3)
C46 C44 C47 113(3)
N6 C48 Ru1 168.4(19)
N6 C49 C51 108(2)
N6 C49 C52 109(2)
C51 C49 C52 111(3)
N6 C49 C50 105(2)
C51 C49 C50 112(3)
C52 C49 C50 112(3)
O1 C53 Ru1 171.2(18)
C54 B1 C78 105.5(16)
C54 B1 C62 109.4(17)
C78 B1 C62 112.7(18)
C54 B1 C70 113.8(18)
C78 B1 C70 111.2(17)
C62 B1 C70 104.5(16)
C59 C54 C55 116.0(19)
C59 C54 B1 124.4(18)
C55 C54 B1 119.4(19)
C56 C55 C54 122(2)
C57 C56 C55 121(2)
C57 C56 C60 122(2)
C55 C56 C60 118(2)
C56 C57 C58 119(2)
C57 C58 C59 120(2)
C57 C58 C61 120(2)
C59 C58 C61 120(2)
C54 C59 C58 122(2)
F3 C60 F2 107(2)
F3 C60 F1 106(3)
F2 C60 F1 106(2)
F3 C60 C56 113(2)
F2 C60 C56 113(3)
F1 C60 C56 112(2)
F6 C61 F5 106(3)
F6 C61 F4 105(3)
F5 C61 F4 102(3)
F6 C61 C58 115(3)
F5 C61 C58 113(3)
F4 C61 C58 114(2)
C67 C62 C63 115(2)
C67 C62 B1 125.7(19)
C63 C62 B1 119(2)
C64 C63 C62 123(2)
C65 C64 C63 120(2)
C65 C64 C69 120(3)
C63 C64 C69 120(3)
C64 C65 C66 119(2)
C65 C66 C67 120(3)
C65 C66 C68 119(3)
C67 C66 C68 121(3)
C66 C67 C62 122(2)
F7 C68 F9 108(4)
F7 C68 F8 105(3)
F9 C68 F8 102(3)
F7 C68 C66 116(3)
F9 C68 C66 114(3)
F8 C68 C66 111(4)
F12 C69 F10 106(4)
F12 C69 F11 104(3)
F10 C69 F11 103(3)
F12 C69 C64 115(3)
F10 C69 C64 115(3)
F11 C69 C64 112(4)
C75 C70 C71 115.0(18)
C75 C70 B1 124.0(17)
C71 C70 B1 120.7(18)
C72 C71 C70 123(2)
C73 C72 C71 120.3(19)
C73 C72 C76 119(2)
C71 C72 C76 120(2)
C74 C73 C72 118.1(19)
C73 C74 C75 121(2)
C73 C74 C77 119(2)
C75 C74 C77 120(2)
C70 C75 C74 122.7(19)
F14 C76 F15 108(3)
F14 C76 F13 102(3)
F15 C76 F13 102(3)
F14 C76 C72 113(2)
F15 C76 C72 117(2)
F13 C76 C72 113(3)
F16 C77 F16' 132(8)
F16 C77 F17 115(8)
F16' C77 F17 61(5)
F16 C77 F17' 39(9)
F16' C77 F17' 102(5)
F17 C77 F17' 128(5)
F16 C77 F18 108(8)
F16' C77 F18 42(6)
F17 C77 F18 103(6)
F17' C77 F18 69(8)
F16 C77 F18' 69(7)
F16' C77 F18' 108(6)
F17 C77 F18' 52(5)
F17' C77 F18' 101(7)
F18 C77 F18' 139(6)
F16 C77 C74 110(5)
F16' C77 C74 115(5)
F17 C77 C74 113(4)
F17' C77 C74 118(4)
F18 C77 C74 108(5)
F18' C77 C74 111(4)
C79 C78 C83 114.9(18)
C79 C78 B1 122.8(18)
C83 C78 B1 122.0(19)
C80 C79 C78 123(2)
C81 C80 C79 121(2)
C81 C80 C84 119(2)
C79 C80 C84 120(2)
C80 C81 C82 118(2)
C83 C82 C81 120(2)
C83 C82 C85 120(2)
C81 C82 C85 119(2)
C82 C83 C78 123(2)
F20 C84 F20' 122(7)
F20 C84 F21 110(6)
F20' C84 F21 74(5)
F20 C84 F21' 32(7)
F20' C84 F21' 102(5)
F21 C84 F21' 132(4)
F20 C84 F19' 72(5)
F20' C84 F19' 110(6)
F21 C84 F19' 43(6)
F21' C84 F19' 102(5)
F20 C84 F19 108(7)
F20' C84 F19 27(6)
F21 C84 F19 100(4)
F21' C84 F19 81(5)
F19' C84 F19 131(6)
F20 C84 C80 116(5)
F20' C84 C80 115(4)
F21 C84 C80 113(4)
F21' C84 C80 112(4)
F19' C84 C80 114(4)
F19 C84 C80 110(4)
F22' C85 F23 44(6)
F22' C85 F23' 113(7)
F23 C85 F23' 136(6)
F22' C85 F24' 104(5)
F23 C85 F24' 63(7)
F23' C85 F24' 104(6)
F22' C85 F22 132(5)
F23 C85 F22 111(6)
F23' C85 F22 51(5)
F24' C85 F22 54(4)
F22' C85 F24 65(5)
F23 C85 F24 105(6)
F23' C85 F24 51(7)
F24' C85 F24 131(4)
F22 C85 F24 96(4)
F22' C85 C82 115(4)
F23 C85 C82 115(4)
F23' C85 C82 108(5)
F24' C85 C82 113(4)
F22 C85 C82 113(4)
F24 C85 C82 115(3)

loop_
_geom_bond_atom_site_label_1
_geom_bond_atom_site_label_2
_geom_bond_distance
Ru1 C53 1.87(2)
Ru1 C43 2.05(2)
Ru1 C48 2.05(2)
Ru1 C1 2.113(18)
Ru1 C22 2.120(18)
O1 C53 1.15(3)
N1 C1 1.38(2)
N1 C2 1.39(3)
N1 C4 1.44(3)
N2 C1 1.37(2)
N2 C3 1.38(3)
N2 C13 1.45(2)
N3 C22 1.37(2)
N3 C23 1.39(3)
N3 C25 1.44(3)
N4 C22 1.38(2)
N4 C24 1.38(3)
N4 C34 1.46(3)
N5 C43 1.16(3)
N5 C44 1.46(3)
N6 C48 1.15(2)
N6 C49 1.47(3)
C2 C3 1.31(3)
C4 C9 1.39(3)
C4 C5 1.39(3)
C5 C6 1.40(4)
C5 C10 1.49(4)
C6 C7 1.39(5)
C7 C8 1.35(5)
C7 C11 1.52(4)
C8 C9 1.40(4)
C9 C12 1.50(4)
C13 C14 1.39(3)
C13 C18 1.39(3)
C14 C15 1.38(3)
C14 C19 1.49(4)
C15 C16 1.38(4)
C16 C17 1.37(4)
C16 C20 1.53(4)
C17 C18 1.39(3)
C18 C21 1.49(3)
C23 C24 1.32(3)
C25 C26 1.39(3)
C25 C30 1.39(3)
C26 C27 1.39(4)
C26 C31 1.50(4)
C27 C28 1.38(4)
C28 C29 1.38(4)
C28 C32 1.51(4)
C29 C30 1.39(4)
C30 C33 1.51(4)
C34 C39 1.37(3)
C34 C35 1.38(3)
C35 C36 1.39(4)
C35 C40 1.51(4)
C36 C37 1.35(4)
C37 C38 1.38(4)
C37 C41 1.52(4)
C38 C39 1.40(4)
C39 C42 1.50(4)
C44 C45 1.51(4)
C44 C46 1.52(4)
C44 C47 1.52(4)
C49 C51 1.51(4)
C49 C52 1.52(4)
C49 C50 1.53(4)
B1 C54 1.64(3)
B1 C78 1.65(3)
B1 C62 1.65(3)
B1 C70 1.65(3)
C54 C59 1.38(3)
C54 C55 1.41(3)
C55 C56 1.39(3)
C56 C57 1.38(3)
C56 C60 1.50(3)
C57 C58 1.38(3)
C58 C59 1.41(3)
C58 C61 1.48(4)
C60 F3 1.32(3)
C60 F2 1.33(3)
C60 F1 1.34(3)
C61 F6 1.29(4)
C61 F5 1.30(4)
C61 F4 1.31(3)
C62 C67 1.39(3)
C62 C63 1.39(3)
C63 C64 1.38(3)
C64 C65 1.37(4)
C64 C69 1.49(4)
C65 C66 1.38(4)
C66 C67 1.39(3)
C66 C68 1.50(4)
C68 F7 1.28(4)
C68 F9 1.30(4)
C68 F8 1.32(4)
C69 F12 1.25(4)
C69 F10 1.28(4)
C69 F11 1.30(4)
C70 C75 1.39(3)
C70 C71 1.40(3)
C71 C72 1.39(3)
C72 C73 1.38(3)
C72 C76 1.48(3)
C73 C74 1.37(3)
C74 C75 1.39(3)
C74 C77 1.50(4)
C76 F14 1.26(3)
C76 F15 1.28(3)
C76 F13 1.33(4)
C77 F16 1.25(10)
C77 F16' 1.26(8)
C77 F17 1.27(6)
C77 F17' 1.28(7)
C77 F18 1.33(11)
C77 F18' 1.39(7)
C78 C79 1.39(3)
C78 C83 1.40(3)
C79 C80 1.38(3)
C80 C81 1.37(3)
C80 C84 1.49(3)
C81 C82 1.39(3)
C82 C83 1.39(3)
C82 C85 1.47(3)
C84 F20 1.26(5)
C84 F20' 1.29(5)
C84 F21 1.31(4)
C84 F21' 1.31(4)
C84 F19' 1.31(5)
C84 F19 1.33(5)
C85 F22' 1.29(5)
C85 F23 1.26(6)
C85 F23' 1.29(5)
C85 F24' 1.30(4)
C85 F22 1.33(5)
C85 F24 1.33(4)
